data_7127179
loop_
_publ_author_name
'Ogo, Seiji'
'Ando, Tatsuya'
'Minh, Le Tu Thi'
'Mori, Yuki'
'Matsumoto, Takahiro'
'Yatabe, Takeshi'
'Yoon, Ki-Seok'
'Sato, Yukio'
'Hibino, Takashi'
'Kaneko, Kenji'

_publ_section_title
;
 A NiRhS fuel cell catalyst - lessons from hydrogenase.
;
_journal_issue 79
_journal_name_full 'Chemical communications (Cambridge, England)'
_journal_page_first 11787
_journal_page_last 11790
_journal_paper_doi 10.1039/d0cc04789a
_journal_volume 56
_journal_year 2020
_chemical_formula_moiety 'C19 H36 Cl N2 Ni Rh S2'
_chemical_formula_sum 'C19 H36 Cl N2 Ni Rh S2'
_chemical_formula_weight 553.69
_space_group_crystal_system orthorhombic
_space_group_IT_number 61
_space_group_name_Hall '-P 2ac 2ab'
_space_group_name_H-M_alt 'P b c a'
_atom_sites_solution_hydrogens geom
_atom_sites_solution_primary direct
_atom_sites_solution_secondary difmap
_audit_update_record
;
2020-04-15 deposited with the CCDC.	2020-08-24 downloaded from the CCDC.
;
_cell_angle_alpha 90.0000
_cell_angle_beta 90.0000
_cell_angle_gamma 90.0000
_cell_formula_units_Z 8
_cell_length_a 15.669(6)
_cell_length_b 14.306(5)
_cell_length_c 20.014(8)
_cell_measurement_reflns_used 8001
_cell_measurement_temperature 103
_cell_measurement_theta_max 27.48
_cell_measurement_theta_min 3.02
_cell_volume 4486(3)
_computing_cell_refinement CrystalClear
_computing_data_collection 'CrystalClear (Rigaku Inc., 2007)'
_computing_data_reduction CrystalClear
_computing_molecular_graphics 'CrystalStructure 4.3'
_computing_publication_material 'CrystalStructure 4.3 (Rigaku, 2018)'
_computing_structure_refinement 'SHELXL Version 2018/3 (Sheldrick, 2008)'
_computing_structure_solution 'SIR92 (Altomare, et al., 1994)'
_diffrn_ambient_temperature 103
_diffrn_detector_area_resol_mean 7.111
_diffrn_measured_fraction_theta_full 0.997
_diffrn_measured_fraction_theta_max 0.991
_diffrn_measurement_device_type 'Rigaku Saturn724'
_diffrn_measurement_method \w
_diffrn_radiation_type 'Mo K\a'
_diffrn_radiation_wavelength 0.71075
_diffrn_reflns_av_R_equivalents 0.1177
_diffrn_reflns_av_unetI/netI 0.0803
_diffrn_reflns_Laue_measured_fraction_full 0.997
_diffrn_reflns_Laue_measured_fraction_max 0.991
_diffrn_reflns_limit_h_max 20
_diffrn_reflns_limit_h_min -16
_diffrn_reflns_limit_k_max 18
_diffrn_reflns_limit_k_min -18
_diffrn_reflns_limit_l_max 24
_diffrn_reflns_limit_l_min -25
_diffrn_reflns_number 34127
_diffrn_reflns_point_group_measured_fraction_full 0.997
_diffrn_reflns_point_group_measured_fraction_max 0.991
_diffrn_reflns_theta_full 25.242
_diffrn_reflns_theta_max 27.484
_diffrn_reflns_theta_min 3.024
_diffrn_standards_number 0
_exptl_absorpt_coefficient_mu 1.885
_exptl_absorpt_correction_T_max 0.910
_exptl_absorpt_correction_T_min 0.767
_exptl_absorpt_correction_type numerical
_exptl_absorpt_process_details 'NUMABS (Rigaku, 1999)'
_exptl_crystal_colour brown
_exptl_crystal_density_diffrn 1.639
_exptl_crystal_density_method 'not measured'
_exptl_crystal_description prism
_exptl_crystal_F_000 2288.00
_exptl_crystal_size_max 0.170
_exptl_crystal_size_mid 0.160
_exptl_crystal_size_min 0.050
_refine_diff_density_max 1.22
_refine_diff_density_min -0.94
_refine_ls_extinction_method none
_refine_ls_goodness_of_fit_ref 1.220
_refine_ls_hydrogen_treatment mixed
_refine_ls_number_parameters 239
_refine_ls_number_reflns 5098
_refine_ls_number_restraints 0
_refine_ls_R_factor_all 0.1104
_refine_ls_R_factor_gt 0.0896
_refine_ls_shift/su_max 0.000
_refine_ls_structure_factor_coef Fsqd
_refine_ls_weighting_details 'w = 1/[\s^2^(Fo^2^)+(0.0543P)^2^+23.6840P] where P=(Fo^2^+2Fc^2^)/3'
_refine_ls_weighting_scheme calc
_refine_ls_wR_factor_gt 0.1807
_refine_ls_wR_factor_ref 0.1919
_reflns_Friedel_coverage 0.000
_reflns_number_gt 4202
_reflns_number_total 5098
_reflns_threshold_expression F^2^>2.0\s(F^2^)
_cod_data_source_file d0cc04789a2.cif
_cod_data_source_block 141106_NiRhHCl_AN_kanko
_cod_depositor_comments 'Adding full bibliography for 7127178--7127179.cif.'
_cod_original_cell_volume 4487(3)
_cod_database_code 7127179

loop_
_space_group_symop_id
_space_group_symop_operation_xyz
1 +X,+Y,+Z
2 1/2+X,1/2-Y,-Z
3 -X,1/2+Y,1/2-Z
4 1/2-X,-Y,1/2+Z
5 -X,-Y,-Z
6 -1/2-X,-1/2+Y,+Z
7 +X,-1/2-Y,-1/2+Z
8 -1/2+X,+Y,-1/2-Z

loop_
_atom_site_label
_atom_site_type_symbol
_atom_site_fract_x
_atom_site_fract_y
_atom_site_fract_z
_atom_site_U_iso_or_equiv
_atom_site_adp_type
_atom_site_occupancy
_atom_site_site_symmetry_order
_atom_site_calc_flag
_atom_site_refinement_flags_posn
_atom_site_refinement_flags_adp
_atom_site_refinement_flags_occupancy
_atom_site_disorder_assembly
_atom_site_disorder_group
Rh1 Rh 0.41379(4) 0.28896(4) 0.05691(3) 0.02251(18) Uani 1 1 d . . . . .
Ni1 Ni 0.42776(6) 0.28412(7) 0.19361(5) 0.0233(2) Uani 1 1 d . . . . .
Cl1 Cl 0.50667(14) 0.34308(15) 0.28321(10) 0.0347(5) Uani 1 1 d . . . . .
S1 S 0.41020(13) 0.42015(14) 0.12764(10) 0.0282(4) Uani 1 1 d . . . . .
S2 S 0.54106(12) 0.25758(14) 0.11692(10) 0.0267(4) Uani 1 1 d . . . . .
N1 N 0.3000(4) 0.3125(5) 0.2315(4) 0.0336(16) Uani 1 1 d . . . . .
N2 N 0.4374(4) 0.1394(5) 0.2180(3) 0.0282(15) Uani 1 1 d . . . . .
C1 C 0.3007(5) 0.4464(6) 0.1514(5) 0.0346(19) Uani 1 1 d . . . . .
H2B H 0.301159 0.495388 0.186330 0.042 Uiso 1 1 calc R U . . .
H3A H 0.270163 0.471786 0.112088 0.042 Uiso 1 1 calc R U . . .
C2 C 0.2529(6) 0.3625(7) 0.1773(4) 0.040(2) Uani 1 1 d . . . . .
H4B H 0.196726 0.382919 0.194562 0.048 Uiso 1 1 calc R U . . .
H5A H 0.242549 0.318595 0.139878 0.048 Uiso 1 1 calc R U . . .
C3 C 0.3048(6) 0.3734(7) 0.2914(5) 0.043(2) Uani 1 1 d . . . . .
H6A H 0.337567 0.429767 0.280691 0.051 Uiso 1 1 calc R U . . .
H7B H 0.246983 0.391099 0.305189 0.051 Uiso 1 1 calc R U . . .
H8C H 0.332889 0.339544 0.327818 0.051 Uiso 1 1 calc R U . . .
C4 C 0.2497(6) 0.2277(7) 0.2499(5) 0.039(2) Uani 1 1 d . . . . .
H9B H 0.224219 0.201193 0.208843 0.047 Uiso 1 1 calc R U . . .
H10A H 0.202286 0.246924 0.279610 0.047 Uiso 1 1 calc R U . . .
C5 C 0.3000(5) 0.1530(6) 0.2842(5) 0.038(2) Uani 1 1 d . . . . .
H11B H 0.259935 0.110941 0.307849 0.046 Uiso 1 1 calc R U . . .
H12A H 0.337070 0.182506 0.318226 0.046 Uiso 1 1 calc R U . . .
C6 C 0.3550(5) 0.0949(6) 0.2383(4) 0.0333(19) Uani 1 1 d . . . . .
H13B H 0.367735 0.034858 0.260683 0.040 Uiso 1 1 calc R U . . .
H14A H 0.321805 0.080640 0.197423 0.040 Uiso 1 1 calc R U . . .
C7 C 0.4984(5) 0.1204(6) 0.2730(4) 0.0330(19) Uani 1 1 d . . . . .
H15A H 0.479121 0.152211 0.313676 0.040 Uiso 1 1 calc R U . . .
H16C H 0.501182 0.052908 0.281169 0.040 Uiso 1 1 calc R U . . .
H17B H 0.555068 0.143463 0.260581 0.040 Uiso 1 1 calc R U . . .
C8 C 0.4689(5) 0.0903(6) 0.1582(4) 0.0306(18) Uani 1 1 d . . . . .
H18A H 0.423522 0.090747 0.123752 0.037 Uiso 1 1 calc R U . . .
H19B H 0.480540 0.024339 0.169953 0.037 Uiso 1 1 calc R U . . .
C9 C 0.5491(5) 0.1329(6) 0.1288(4) 0.0341(19) Uani 1 1 d . . . . .
H20B H 0.561099 0.102979 0.085160 0.041 Uiso 1 1 calc R U . . .
H21A H 0.597822 0.119518 0.158791 0.041 Uiso 1 1 calc R U . . .
C10 C 0.3423(5) 0.2144(6) -0.0203(4) 0.0291(18) Uani 1 1 d . . . . .
C11 C 0.4308(5) 0.2054(5) -0.0338(4) 0.0266(17) Uani 1 1 d . . . . .
C12 C 0.4652(5) 0.2971(5) -0.0476(4) 0.0234(16) Uani 1 1 d . . . . .
C13 C 0.3978(4) 0.3614(5) -0.0413(4) 0.0212(15) Uani 1 1 d . . . . .
C14 C 0.3201(5) 0.3115(5) -0.0229(4) 0.0253(17) Uani 1 1 d . . . . .
C15 C 0.2797(6) 0.1357(6) -0.0097(5) 0.042(2) Uani 1 1 d . . . . .
H22A H 0.222873 0.161655 -0.001242 0.050 Uiso 1 1 calc R U . . .
H23C H 0.277959 0.096305 -0.049734 0.050 Uiso 1 1 calc R U . . .
H24B H 0.297710 0.098099 0.028706 0.050 Uiso 1 1 calc R U . . .
C16 C 0.4785(6) 0.1160(6) -0.0412(4) 0.035(2) Uani 1 1 d . . . . .
H25B H 0.538651 0.129488 -0.050394 0.042 Uiso 1 1 calc R U . . .
H26C H 0.473875 0.079854 0.000232 0.042 Uiso 1 1 calc R U . . .
H27A H 0.454276 0.079938 -0.078242 0.042 Uiso 1 1 calc R U . . .
C17 C 0.5562(5) 0.3161(6) -0.0646(4) 0.0267(17) Uani 1 1 d . . . . .
C18 C 0.4014(5) 0.4644(6) -0.0525(4) 0.0317(18) Uani 1 1 d . . . . .
H28B H 0.344923 0.491630 -0.044497 0.038 Uiso 1 1 calc R U . . .
H29C H 0.442811 0.492351 -0.021693 0.038 Uiso 1 1 calc R U . . .
H30A H 0.418873 0.476980 -0.098645 0.038 Uiso 1 1 calc R U . . .
C19 C 0.2326(5) 0.3519(6) -0.0186(4) 0.035(2) Uani 1 1 d . . . . .
H31B H 0.235989 0.420163 -0.021773 0.042 Uiso 1 1 calc R U . . .
H32A H 0.197687 0.327700 -0.055331 0.042 Uiso 1 1 calc R U . . .
H33C H 0.206709 0.334411 0.024172 0.042 Uiso 1 1 calc R U . . .
H1 H 0.351(6) 0.235(6) 0.125(4) 0.04(3) Uiso 1 1 d . . . . .
H35 H 0.573429 0.277020 -0.101759 0.013 Uiso 1 1 d . U . . .
H36 H 0.563041 0.380600 -0.077571 0.013 Uiso 1 1 d . U . . .
H34 H 0.592310 0.303130 -0.027161 0.013 Uiso 1 1 d . U . . .

loop_
_atom_site_aniso_label
_atom_site_aniso_U_11
_atom_site_aniso_U_22
_atom_site_aniso_U_33
_atom_site_aniso_U_23
_atom_site_aniso_U_13
_atom_site_aniso_U_12
Rh1 0.0213(3) 0.0208(3) 0.0255(4) 0.0002(2) 0.0005(2) -0.0002(2)
Ni1 0.0239(5) 0.0211(5) 0.0250(5) -0.0001(4) 0.0015(4) -0.0009(4)
Cl1 0.0414(11) 0.0306(11) 0.0322(11) -0.0031(8) -0.0058(9) -0.0043(9)
S1 0.0319(10) 0.0210(9) 0.0316(11) -0.0012(8) 0.0019(9) -0.0005(8)
S2 0.0219(9) 0.0292(10) 0.0290(11) 0.0017(8) 0.0015(8) 0.0009(7)
N1 0.029(4) 0.040(4) 0.032(4) -0.001(3) 0.003(3) 0.003(3)
N2 0.033(4) 0.023(3) 0.029(4) 0.002(3) 0.005(3) -0.003(3)
C1 0.032(4) 0.037(5) 0.036(5) 0.004(4) 0.002(4) 0.006(4)
C2 0.027(4) 0.051(6) 0.042(5) -0.005(4) 0.007(4) 0.005(4)
C3 0.038(5) 0.050(6) 0.040(5) -0.004(4) 0.010(4) 0.011(4)
C4 0.027(4) 0.045(5) 0.046(5) 0.002(4) 0.011(4) -0.001(4)
C5 0.030(4) 0.041(5) 0.044(5) 0.007(4) 0.020(4) -0.012(4)
C6 0.034(4) 0.031(5) 0.035(5) -0.001(4) 0.000(4) -0.004(4)
C7 0.041(5) 0.031(4) 0.027(4) -0.002(4) -0.005(4) -0.001(4)
C8 0.036(5) 0.027(4) 0.028(4) 0.000(3) 0.001(4) 0.003(3)
C9 0.030(4) 0.037(5) 0.036(5) 0.001(4) 0.011(4) 0.005(4)
C10 0.030(4) 0.028(4) 0.029(4) -0.003(3) -0.006(3) -0.010(3)
C11 0.039(4) 0.024(4) 0.017(4) -0.007(3) -0.003(3) 0.004(3)
C12 0.024(4) 0.019(4) 0.027(4) 0.001(3) 0.006(3) 0.003(3)
C13 0.019(3) 0.025(4) 0.019(4) 0.005(3) 0.000(3) -0.003(3)
C14 0.019(3) 0.029(4) 0.028(4) -0.003(3) -0.005(3) -0.002(3)
C15 0.038(5) 0.033(5) 0.054(6) 0.000(4) 0.001(4) -0.005(4)
C16 0.055(6) 0.023(4) 0.027(4) 0.000(3) 0.005(4) 0.004(4)
C17 0.022(4) 0.033(4) 0.025(4) 0.003(3) 0.005(3) -0.001(3)
C18 0.032(4) 0.023(4) 0.041(5) 0.002(4) -0.003(4) 0.002(3)
C19 0.024(4) 0.040(5) 0.041(5) -0.005(4) 0.000(4) 0.001(4)

loop_
_atom_type_symbol
_atom_type_description
_atom_type_scat_dispersion_real
_atom_type_scat_dispersion_imag
_atom_type_scat_source
C C 0.0033 0.0016
;
International Tables for Crystallography
(Vol. C, Tables 4.2.6.8 and 6.1.1.4)
;
H H 0.0000 0.0000
;
International Tables for Crystallography
(Vol. C, Table 6.1.1.4)
;
Cl Cl 0.1484 0.1585
;
International Tables for Crystallography
(Vol. C, Tables 4.2.6.8 and 6.1.1.4)
;
N N 0.0061 0.0033
;
International Tables for Crystallography
(Vol. C, Tables 4.2.6.8 and 6.1.1.4)
;
Ni Ni 0.3393 1.1124
;
International Tables for Crystallography
(Vol. C, Tables 4.2.6.8 and 6.1.1.4)
;
Rh Rh -1.1178 0.9187
;
International Tables for Crystallography
(Vol. C, Tables 4.2.6.8 and 6.1.1.4)
;
S S 0.1246 0.1234
;
International Tables for Crystallography
(Vol. C, Tables 4.2.6.8 and 6.1.1.4)
;

loop_
_geom_angle_atom_site_label_1
_geom_angle_atom_site_label_2
_geom_angle_atom_site_label_3
_geom_angle
_geom_angle_site_symmetry_1
_geom_angle_site_symmetry_3
_geom_angle_publ_flag
C10 Rh1 C11 37.8(3) . . ?
C10 Rh1 C14 38.2(3) . . ?
C11 Rh1 C14 63.8(3) . . ?
C10 Rh1 C13 63.1(3) . . ?
C11 Rh1 C13 62.5(3) . . ?
C14 Rh1 C13 38.4(3) . . ?
C10 Rh1 C12 63.3(3) . . ?
C11 Rh1 C12 38.0(3) . . ?
C14 Rh1 C12 63.5(3) . . ?
C13 Rh1 C12 36.6(3) . . ?
C10 Rh1 S1 143.4(2) . . ?
C11 Rh1 S1 159.7(2) . . ?
C14 Rh1 S1 107.8(2) . . ?
C13 Rh1 S1 99.0(2) . . ?
C12 Rh1 S1 121.9(2) . . ?
C10 Rh1 S2 134.1(2) . . ?
C11 Rh1 S2 102.4(2) . . ?
C14 Rh1 S2 163.7(2) . . ?
C13 Rh1 S2 128.86(18) . . ?
C12 Rh1 S2 100.4(2) . . ?
S1 Rh1 S2 82.32(7) . . ?
C10 Rh1 Ni1 137.1(2) . . ?
C11 Rh1 Ni1 143.4(2) . . ?
C14 Rh1 Ni1 141.5(2) . . ?
C13 Rh1 Ni1 153.7(2) . . ?
C12 Rh1 Ni1 154.3(2) . . ?
S1 Rh1 Ni1 54.70(6) . . ?
S2 Rh1 Ni1 54.79(5) . . ?
C10 Rh1 H1 92(3) . . ?
C11 Rh1 H1 117(3) . . ?
C14 Rh1 H1 104(3) . . ?
C13 Rh1 H1 141(3) . . ?
C12 Rh1 H1 154(3) . . ?
S1 Rh1 H1 83(3) . . ?
S2 Rh1 H1 90(3) . . ?
Ni1 Rh1 H1 46(3) . . ?
N2 Ni1 N1 99.6(3) . . ?
N2 Ni1 Cl1 97.88(19) . . ?
N1 Ni1 Cl1 98.7(2) . . ?
N2 Ni1 S1 159.05(19) . . ?
N1 Ni1 S1 86.2(2) . . ?
Cl1 Ni1 S1 101.11(8) . . ?
N2 Ni1 S2 86.54(19) . . ?
N1 Ni1 S2 160.2(2) . . ?
Cl1 Ni1 S2 99.09(9) . . ?
S1 Ni1 S2 81.84(8) . . ?
N2 Ni1 Rh1 104.97(18) . . ?
N1 Ni1 Rh1 105.61(19) . . ?
Cl1 Ni1 Rh1 142.95(7) . . ?
S1 Ni1 Rh1 54.15(6) . . ?
S2 Ni1 Rh1 54.57(6) . . ?
N2 Ni1 H1 82(3) . . ?
N1 Ni1 H1 75(3) . . ?
Cl1 Ni1 H1 174(3) . . ?
S1 Ni1 H1 80(3) . . ?
S2 Ni1 H1 87(3) . . ?
Rh1 Ni1 H1 42(3) . . ?
C1 S1 Rh1 110.2(3) . . ?
C1 S1 Ni1 97.7(3) . . ?
Rh1 S1 Ni1 71.15(7) . . ?
C9 S2 Rh1 108.2(3) . . ?
C9 S2 Ni1 97.2(3) . . ?
Rh1 S2 Ni1 70.65(7) . . ?
C3 N1 C4 107.7(7) . . ?
C3 N1 C2 109.3(7) . . ?
C4 N1 C2 107.9(7) . . ?
C3 N1 Ni1 110.2(5) . . ?
C4 N1 Ni1 114.8(5) . . ?
C2 N1 Ni1 106.9(5) . . ?
C8 N2 C7 107.5(6) . . ?
C8 N2 C6 107.9(6) . . ?
C7 N2 C6 106.1(6) . . ?
C8 N2 Ni1 107.5(5) . . ?
C7 N2 Ni1 113.2(5) . . ?
C6 N2 Ni1 114.4(5) . . ?
C2 C1 S1 113.2(6) . . ?
C2 C1 H2B 108.9 . . ?
S1 C1 H2B 108.9 . . ?
C2 C1 H3A 108.9 . . ?
S1 C1 H3A 108.9 . . ?
H2B C1 H3A 107.7 . . ?
N1 C2 C1 112.6(7) . . ?
N1 C2 H4B 109.1 . . ?
C1 C2 H4B 109.1 . . ?
N1 C2 H5A 109.1 . . ?
C1 C2 H5A 109.1 . . ?
H4B C2 H5A 107.8 . . ?
N1 C3 H6A 109.5 . . ?
N1 C3 H7B 109.5 . . ?
H6A C3 H7B 109.5 . . ?
N1 C3 H8C 109.5 . . ?
H6A C3 H8C 109.5 . . ?
H7B C3 H8C 109.5 . . ?
N1 C4 C5 114.6(7) . . ?
N1 C4 H9B 108.6 . . ?
C5 C4 H9B 108.6 . . ?
N1 C4 H10A 108.6 . . ?
C5 C4 H10A 108.6 . . ?
H9B C4 H10A 107.6 . . ?
C4 C5 C6 114.5(8) . . ?
C4 C5 H11B 108.6 . . ?
C6 C5 H11B 108.6 . . ?
C4 C5 H12A 108.6 . . ?
C6 C5 H12A 108.6 . . ?
H11B C5 H12A 107.6 . . ?
N2 C6 C5 115.1(7) . . ?
N2 C6 H13B 108.5 . . ?
C5 C6 H13B 108.5 . . ?
N2 C6 H14A 108.5 . . ?
C5 C6 H14A 108.5 . . ?
H13B C6 H14A 107.5 . . ?
N2 C7 H15A 109.5 . . ?
N2 C7 H16C 109.5 . . ?
H15A C7 H16C 109.5 . . ?
N2 C7 H17B 109.5 . . ?
H15A C7 H17B 109.5 . . ?
H16C C7 H17B 109.5 . . ?
N2 C8 C9 113.7(7) . . ?
N2 C8 H18A 108.8 . . ?
C9 C8 H18A 108.8 . . ?
N2 C8 H19B 108.8 . . ?
C9 C8 H19B 108.8 . . ?
H18A C8 H19B 107.7 . . ?
C8 C9 S2 113.0(6) . . ?
C8 C9 H20B 109.0 . . ?
S2 C9 H20B 109.0 . . ?
C8 C9 H21A 109.0 . . ?
S2 C9 H21A 109.0 . . ?
H20B C9 H21A 107.8 . . ?
C11 C10 C14 108.6(7) . . ?
C11 C10 C15 126.5(8) . . ?
C14 C10 C15 124.8(7) . . ?
C11 C10 Rh1 71.3(4) . . ?
C14 C10 Rh1 71.2(4) . . ?
C15 C10 Rh1 126.7(6) . . ?
C10 C11 C12 108.6(7) . . ?
C10 C11 C16 126.0(8) . . ?
C12 C11 C16 125.0(7) . . ?
C10 C11 Rh1 70.9(4) . . ?
C12 C11 Rh1 73.0(4) . . ?
C16 C11 Rh1 127.7(6) . . ?
C13 C12 C11 107.2(6) . . ?
C13 C12 C17 128.3(7) . . ?
C11 C12 C17 124.5(7) . . ?
C13 C12 Rh1 71.4(4) . . ?
C11 C12 Rh1 69.0(4) . . ?
C17 C12 Rh1 124.5(5) . . ?
C12 C13 C14 109.2(6) . . ?
C12 C13 C18 127.2(7) . . ?
C14 C13 C18 123.6(7) . . ?
C12 C13 Rh1 72.0(4) . . ?
C14 C13 Rh1 69.2(4) . . ?
C18 C13 Rh1 125.9(5) . . ?
C10 C14 C13 106.3(7) . . ?
C10 C14 C19 126.7(7) . . ?
C13 C14 C19 126.4(7) . . ?
C10 C14 Rh1 70.6(4) . . ?
C13 C14 Rh1 72.3(4) . . ?
C19 C14 Rh1 129.1(6) . . ?
C10 C15 H22A 109.5 . . ?
C10 C15 H23C 109.5 . . ?
H22A C15 H23C 109.5 . . ?
C10 C15 H24B 109.5 . . ?
H22A C15 H24B 109.5 . . ?
H23C C15 H24B 109.5 . . ?
C11 C16 H25B 109.5 . . ?
C11 C16 H26C 109.5 . . ?
H25B C16 H26C 109.5 . . ?
C11 C16 H27A 109.5 . . ?
H25B C16 H27A 109.5 . . ?
H26C C16 H27A 109.5 . . ?
C12 C17 H35 109.7 . . ?
C12 C17 H36 110.0 . . ?
H35 C17 H36 108.3 . . ?
C12 C17 H34 110.6 . . ?
H35 C17 H34 108.9 . . ?
H36 C17 H34 109.3 . . ?
C13 C18 H28B 109.5 . . ?
C13 C18 H29C 109.5 . . ?
H28B C18 H29C 109.5 . . ?
C13 C18 H30A 109.5 . . ?
H28B C18 H30A 109.5 . . ?
H29C C18 H30A 109.5 . . ?
C14 C19 H31B 109.5 . . ?
C14 C19 H32A 109.5 . . ?
H31B C19 H32A 109.5 . . ?
C14 C19 H33C 109.5 . . ?
H31B C19 H33C 109.5 . . ?
H32A C19 H33C 109.5 . . ?

loop_
_geom_bond_atom_site_label_1
_geom_bond_atom_site_label_2
_geom_bond_distance
_geom_bond_site_symmetry_2
_geom_bond_publ_flag
Rh1 C10 2.186(8) . ?
Rh1 C11 2.191(7) . ?
Rh1 C14 2.194(7) . ?
Rh1 C13 2.236(7) . ?
Rh1 C12 2.244(7) . ?
Rh1 S1 2.352(2) . ?
Rh1 S2 2.371(2) . ?
Rh1 Ni1 2.7454(16) . ?
Rh1 H1 1.84(9) . ?
Ni1 N2 2.133(7) . ?
Ni1 N1 2.179(7) . ?
Ni1 Cl1 2.336(2) . ?
Ni1 S1 2.368(2) . ?
Ni1 S2 2.377(2) . ?
Ni1 H1 1.96(9) . ?
S1 C1 1.819(8) . ?
S2 C9 1.804(9) . ?
N1 C3 1.483(11) . ?
N1 C4 1.493(11) . ?
N1 C2 1.495(11) . ?
N2 C8 1.473(10) . ?
N2 C7 1.482(10) . ?
N2 C6 1.496(10) . ?
C1 C2 1.508(12) . ?
C1 H2B 0.9900 . ?
C1 H3A 0.9900 . ?
C2 H4B 0.9900 . ?
C2 H5A 0.9900 . ?
C3 H6A 0.9800 . ?
C3 H7B 0.9800 . ?
C3 H8C 0.9800 . ?
C4 C5 1.495(13) . ?
C4 H9B 0.9900 . ?
C4 H10A 0.9900 . ?
C5 C6 1.508(12) . ?
C5 H11B 0.9900 . ?
C5 H12A 0.9900 . ?
C6 H13B 0.9900 . ?
C6 H14A 0.9900 . ?
C7 H15A 0.9800 . ?
C7 H16C 0.9800 . ?
C7 H17B 0.9800 . ?
C8 C9 1.516(11) . ?
C8 H18A 0.9900 . ?
C8 H19B 0.9900 . ?
C9 H20B 0.9900 . ?
C9 H21A 0.9900 . ?
C10 C11 1.418(11) . ?
C10 C14 1.434(11) . ?
C10 C15 1.508(11) . ?
C11 C12 1.446(10) . ?
C11 C16 1.487(11) . ?
C12 C13 1.407(10) . ?
C12 C17 1.490(10) . ?
C13 C14 1.459(10) . ?
C13 C18 1.491(10) . ?
C14 C19 1.489(10) . ?
C15 H22A 0.9800 . ?
C15 H23C 0.9800 . ?
C15 H24B 0.9800 . ?
C16 H25B 0.9800 . ?
C16 H26C 0.9800 . ?
C16 H27A 0.9800 . ?
C17 H35 0.9686 . ?
C17 H36 0.9648 . ?
C17 H34 0.9572 . ?
C18 H28B 0.9800 . ?
C18 H29C 0.9800 . ?
C18 H30A 0.9800 . ?
C19 H31B 0.9800 . ?
C19 H32A 0.9800 . ?
C19 H33C 0.9800 . ?

loop_
_geom_torsion_atom_site_label_1
_geom_torsion_atom_site_label_2
_geom_torsion_atom_site_label_3
_geom_torsion_atom_site_label_4
_geom_torsion
_geom_torsion_site_symmetry_1
_geom_torsion_site_symmetry_2
_geom_torsion_site_symmetry_3
_geom_torsion_site_symmetry_4
_geom_torsion_publ_flag
Rh1 S1 C1 C2 50.1(7) . . . . ?
Ni1 S1 C1 C2 -22.5(7) . . . . ?
C3 N1 C2 C1 66.9(9) . . . . ?
C4 N1 C2 C1 -176.3(7) . . . . ?
Ni1 N1 C2 C1 -52.3(8) . . . . ?
S1 C1 C2 N1 51.6(9) . . . . ?
C3 N1 C4 C5 -83.2(9) . . . . ?
C2 N1 C4 C5 159.0(7) . . . . ?
Ni1 N1 C4 C5 39.9(9) . . . . ?
N1 C4 C5 C6 -77.6(10) . . . . ?
C8 N2 C6 C5 -161.7(7) . . . . ?
C7 N2 C6 C5 83.3(9) . . . . ?
Ni1 N2 C6 C5 -42.2(9) . . . . ?
C4 C5 C6 N2 79.6(10) . . . . ?
C7 N2 C8 C9 -70.4(8) . . . . ?
C6 N2 C8 C9 175.6(7) . . . . ?
Ni1 N2 C8 C9 51.8(8) . . . . ?
N2 C8 C9 S2 -49.8(9) . . . . ?
Rh1 S2 C9 C8 -51.3(7) . . . . ?
Ni1 S2 C9 C8 20.6(6) . . . . ?
C14 C10 C11 C12 -2.0(9) . . . . ?
C15 C10 C11 C12 174.0(8) . . . . ?
Rh1 C10 C11 C12 -63.7(5) . . . . ?
C14 C10 C11 C16 -174.9(7) . . . . ?
C15 C10 C11 C16 1.0(13) . . . . ?
Rh1 C10 C11 C16 123.3(8) . . . . ?
C14 C10 C11 Rh1 61.8(5) . . . . ?
C15 C10 C11 Rh1 -122.3(9) . . . . ?
C10 C11 C12 C13 0.9(9) . . . . ?
C16 C11 C12 C13 174.0(7) . . . . ?
Rh1 C11 C12 C13 -61.5(5) . . . . ?
C10 C11 C12 C17 -179.5(7) . . . . ?
C16 C11 C12 C17 -6.4(12) . . . . ?
Rh1 C11 C12 C17 118.1(8) . . . . ?
C10 C11 C12 Rh1 62.4(5) . . . . ?
C16 C11 C12 Rh1 -124.5(8) . . . . ?
C11 C12 C13 C14 0.5(8) . . . . ?
C17 C12 C13 C14 -179.1(7) . . . . ?
Rh1 C12 C13 C14 -59.5(5) . . . . ?
C11 C12 C13 C18 -178.2(7) . . . . ?
C17 C12 C13 C18 2.1(13) . . . . ?
Rh1 C12 C13 C18 121.8(8) . . . . ?
C11 C12 C13 Rh1 60.0(5) . . . . ?
C17 C12 C13 Rh1 -119.7(8) . . . . ?
C11 C10 C14 C13 2.2(9) . . . . ?
C15 C10 C14 C13 -173.8(8) . . . . ?
Rh1 C10 C14 C13 64.0(5) . . . . ?
C11 C10 C14 C19 173.4(8) . . . . ?
C15 C10 C14 C19 -2.6(13) . . . . ?
Rh1 C10 C14 C19 -124.8(8) . . . . ?
C11 C10 C14 Rh1 -61.8(5) . . . . ?
C15 C10 C14 Rh1 122.2(8) . . . . ?
C12 C13 C14 C10 -1.7(8) . . . . ?
C18 C13 C14 C10 177.1(7) . . . . ?
Rh1 C13 C14 C10 -62.8(5) . . . . ?
C12 C13 C14 C19 -172.9(8) . . . . ?
C18 C13 C14 C19 5.9(12) . . . . ?
Rh1 C13 C14 C19 125.9(8) . . . . ?
C12 C13 C14 Rh1 61.2(5) . . . . ?
C18 C13 C14 Rh1 -120.0(7) . . . . ?
